data_7106217
loop_
_publ_author_name
'Govindasamy Jayamurugan'
'Jean-Paul Gisselbrecht'
'Corinne Boudon'
'Franziska Schoenebeck'
'W. Bernd Schweizer'
'Bruno Bernet'
'Francois Diederich'

_publ_section_title
;
 Expanding the chemical space for push-pull chromophores by non-concerted
 [2+2] and [4+2] cycloadditions: access to a highly functionalized
 6,6-dicyanofulvene with an intense, low-energy charge-transfer band;
;
_journal_name_full Chem.Commun.
_journal_page_first 4520
_journal_paper_doi 10.1039/c1cc10247h
_journal_volume 47
_journal_year 2011
_chemical_formula_moiety 'C17 H10 N6'
_chemical_formula_sum 'C17 H10 N6'
_chemical_formula_weight 298.30
_chemical_name_systematic
;
?
;
_space_group_IT_number 78
_symmetry_cell_setting tetragonal
_symmetry_space_group_name_Hall 'P 4cw'
_symmetry_space_group_name_H-M 'P 43'
_atom_sites_solution_hydrogens geom
_atom_sites_solution_primary direct
_atom_sites_solution_secondary difmap
_cell_angle_alpha 90.00(0)
_cell_angle_beta 90.0(0)
_cell_angle_gamma 90.00(0)
_cell_formula_units_Z 4
_cell_length_a 11.5737(3)
_cell_length_b 11.5737(3)
_cell_length_c 11.5001(5)
_cell_measurement_reflns_used 4479
_cell_measurement_temperature 100(2)
_cell_measurement_theta_max 26.40
_cell_measurement_theta_min 2.49
_cell_volume 1540.44(9)
_computing_cell_refinement 'Bruker SAINT'
_computing_data_collection 'Bruker APEX2'
_computing_data_reduction 'Bruker SAINT'
_computing_molecular_graphics Platon
_computing_publication_material OLEX2
_computing_structure_refinement 'SHELXL-97 (Sheldrick, 2008)'
_computing_structure_solution 'SHELXS-97 (Sheldrick, 2008)'
_diffrn_ambient_temperature 100(2)
_diffrn_measured_fraction_theta_full 1.000
_diffrn_measured_fraction_theta_max 1.000
_diffrn_measurement_device_type 'Bruker APEX-II CCD'
_diffrn_measurement_method '\f and \w scans'
_diffrn_radiation_monochromator graphite
_diffrn_radiation_source 'fine-focus sealed tube'
_diffrn_radiation_type MoK\a
_diffrn_radiation_wavelength 0.71073
_diffrn_reflns_av_R_equivalents 0.0153
_diffrn_reflns_av_sigmaI/netI 0.0383
_diffrn_reflns_limit_h_max 14
_diffrn_reflns_limit_h_min -12
_diffrn_reflns_limit_k_max 14
_diffrn_reflns_limit_k_min -14
_diffrn_reflns_limit_l_max 13
_diffrn_reflns_limit_l_min -14
_diffrn_reflns_number 10808
_diffrn_reflns_theta_full 26.44
_diffrn_reflns_theta_max 26.46
_diffrn_reflns_theta_min 1.76
_exptl_absorpt_coefficient_mu 0.084
_exptl_absorpt_correction_T_max 0.9875
_exptl_absorpt_correction_T_min 0.9867
_exptl_absorpt_correction_type none
_exptl_crystal_colour black
_exptl_crystal_density_diffrn 1.310
_exptl_crystal_density_meas 0
_exptl_crystal_density_method 'not measured'
_exptl_crystal_description cube
_exptl_crystal_F_000 638
_exptl_crystal_size_max 0.16
_exptl_crystal_size_mid 0.16
_exptl_crystal_size_min 0.15
_refine_diff_density_max 0.216
_refine_diff_density_min -0.241
_refine_diff_density_rms 0.045
_refine_ls_abs_structure_details 'Flack H D (1983), Acta Cryst. A39, 876-881'
_refine_ls_abs_structure_Flack 0(3)
_refine_ls_extinction_method none
_refine_ls_goodness_of_fit_ref 1.228
_refine_ls_hydrogen_treatment refall
_refine_ls_matrix_type full
_refine_ls_number_parameters 241
_refine_ls_number_reflns 3106
_refine_ls_number_restraints 9
_refine_ls_restrained_S_all 1.227
_refine_ls_R_factor_all 0.0566
_refine_ls_R_factor_gt 0.0509
_refine_ls_shift/su_max 0.000
_refine_ls_shift/su_mean 0.000
_refine_ls_structure_factor_coef Fsqd
_refine_ls_weighting_details 'calc w=1/[\s^2^(Fo^2^)+(0.1000P)^2^+0.0000P] where P=(Fo^2^+2Fc^2^)/3'
_refine_ls_weighting_scheme calc
_refine_ls_wR_factor_gt 0.1492
_refine_ls_wR_factor_ref 0.1535
_reflns_number_gt 7672
_reflns_number_total 8470
_reflns_threshold_expression >2sigma(I)
_cod_data_source_file c1cc10247h.txt
_cod_data_source_block 1
_cod_original_cell_volume 1540.43(10)
_cod_original_sg_symbol_H-M P4(3)
_cod_database_code 7106217

loop_
_symmetry_equiv_pos_as_xyz
'x, y, z'
'-y, x, z+3/4'
'-x, -y, z+1/2'
'y, -x, z+1/4'

loop_
_atom_site_label
_atom_site_type_symbol
_atom_site_fract_x
_atom_site_fract_y
_atom_site_fract_z
_atom_site_U_iso_or_equiv
_atom_site_adp_type
_atom_site_occupancy
_atom_site_symmetry_multiplicity
_atom_site_calc_flag
_atom_site_refinement_flags
_atom_site_disorder_assembly
_atom_site_disorder_group
N1 N -0.27362(17) 0.20644(18) 0.30277(19) 0.0278(5) Uani 1 1 d . . .
N2 N 0.4398(2) 0.1391(2) -0.0086(4) 0.0655(11) Uani 1 1 d . A .
N3 N 0.16427(19) -0.10136(18) 0.0524(3) 0.0399(6) Uani 1 1 d . A .
N14 N 0.4054(5) 0.2472(6) 0.3029(5) 0.0391(14) Uiso 0.476(7) 1 d P A 2
N15 N 0.1066(5) 0.4486(5) -0.0748(6) 0.0299(13) Uiso 0.476(7) 1 d P A 2
N5 N 0.1286(5) 0.4287(4) -0.1070(5) 0.0317(12) Uiso 0.524(7) 1 d P A 1
N6 N 0.3927(5) 0.5670(5) 0.1154(5) 0.0187(16) Uiso 0.524(7) 1 d P A 1
N16 N 0.4092(7) 0.5567(7) 0.1069(8) 0.034(3) Uiso 0.476(7) 1 d P A 2
N4 N 0.3840(4) 0.2951(5) 0.3203(4) 0.0330(11) Uiso 0.524(7) 1 d P A 1
C1 C 0.0536(2) 0.20524(19) 0.1466(2) 0.0225(5) Uani 1 1 d . A .
C2 C -0.02358(19) 0.11095(19) 0.1355(2) 0.0228(5) Uani 1 1 d . . .
H2 H -0.001(2) 0.034(2) 0.093(2) 0.023(7) Uiso 1 1 d . . .
C3 C -0.1304(2) 0.1111(2) 0.1846(2) 0.0244(5) Uani 1 1 d . . .
H3 H -0.180(2) 0.044(2) 0.173(2) 0.020(6) Uiso 1 1 d . . .
C4 C -0.17000(18) 0.20746(19) 0.2500(2) 0.0218(5) Uani 1 1 d . . .
C5 C -0.0952(2) 0.3050(2) 0.2574(2) 0.0248(5) Uani 1 1 d . . .
H5 H -0.122(2) 0.370(3) 0.298(3) 0.026(7) Uiso 1 1 d . . .
C6 C 0.0106(2) 0.3028(2) 0.2071(2) 0.0266(5) Uani 1 1 d . . .
H6 H 0.066(3) 0.380(2) 0.213(3) 0.032(8) Uiso 1 1 d . . .
C7 C -0.3498(3) 0.1072(3) 0.2934(3) 0.0424(8) Uani 1 1 d . . .
H7A H -0.310(4) 0.047(4) 0.317(5) 0.076(14) Uiso 1 1 d . . .
H7B H -0.385(4) 0.097(4) 0.225(5) 0.064(12) Uiso 1 1 d . . .
H7C H -0.414(3) 0.111(3) 0.353(3) 0.051(10) Uiso 1 1 d . . .
C8 C -0.3111(2) 0.3035(3) 0.3743(3) 0.0377(7) Uani 1 1 d . . .
H8A H -0.249(3) 0.314(3) 0.420(3) 0.038(8) Uiso 1 1 d . . .
H8B H -0.328(3) 0.370(3) 0.321(3) 0.038(8) Uiso 1 1 d . . .
H8C H -0.385(4) 0.295(3) 0.398(4) 0.059(10) Uiso 1 1 d . . .
C9 C 0.1696(2) 0.20212(19) 0.1056(3) 0.0301(6) Uani 1 1 d . . .
C10 C 0.2312(2) 0.10969(19) 0.0646(2) 0.0268(5) Uani 1 1 d . A .
C11 C 0.3472(3) 0.1253(2) 0.0232(3) 0.0414(8) Uani 1 1 d . . .
C12 C 0.1926(2) -0.0073(2) 0.0588(2) 0.0283(5) Uani 1 1 d . . .
C13 C 0.2515(4) 0.3026(4) 0.1378(4) 0.0216(12) Uiso 0.524(7) 1 d PD A 1
C14 C 0.3249(6) 0.3026(5) 0.2410(6) 0.0306(15) Uiso 0.524(7) 1 d PD A 1
C15 C 0.2552(3) 0.3987(4) 0.0694(4) 0.0213(11) Uiso 0.524(7) 1 d PD A 1
C16 C 0.1833(6) 0.4093(5) -0.0327(6) 0.0287(16) Uiso 0.524(7) 1 d PD A 1
C17 C 0.3356(5) 0.4917(5) 0.0944(5) 0.0235(13) Uiso 0.524(7) 1 d PD A 1
C23 C 0.2149(4) 0.3199(4) 0.0761(5) 0.0262(14) Uiso 0.476(7) 1 d PD A 2
C24 C 0.1626(6) 0.3987(5) -0.0062(6) 0.0226(15) Uiso 0.476(7) 1 d PD A 2
C25 C 0.3066(4) 0.3607(4) 0.1385(5) 0.0246(14) Uiso 0.476(7) 1 d PD A 2
C26 C 0.3559(6) 0.2904(5) 0.2271(5) 0.0252(15) Uiso 0.476(7) 1 d PD A 2
C27 C 0.3556(6) 0.4728(6) 0.1184(6) 0.0263(15) Uiso 0.476(7) 1 d PD A 2

loop_
_atom_site_aniso_label
_atom_site_aniso_U_11
_atom_site_aniso_U_22
_atom_site_aniso_U_33
_atom_site_aniso_U_23
_atom_site_aniso_U_13
_atom_site_aniso_U_12
N1 0.0225(9) 0.0324(11) 0.0285(11) -0.0074(9) 0.0009(8) -0.0025(8)
N2 0.0463(15) 0.0250(11) 0.125(3) 0.0143(15) 0.0498(19) 0.0068(10)
N3 0.0282(11) 0.0261(11) 0.0653(17) -0.0044(11) 0.0047(11) 0.0036(9)
C1 0.0268(11) 0.0191(10) 0.0217(11) 0.0035(9) 0.0040(9) 0.0018(8)
C2 0.0243(11) 0.0215(10) 0.0227(12) -0.0020(9) -0.0072(9) 0.0034(9)
C3 0.0235(11) 0.0240(11) 0.0257(12) -0.0024(10) -0.0054(9) 0.0013(9)
C4 0.0186(10) 0.0279(12) 0.0190(11) 0.0008(9) -0.0040(8) 0.0022(8)
C5 0.0304(12) 0.0218(11) 0.0223(12) -0.0004(9) -0.0015(10) 0.0044(9)
C6 0.0321(12) 0.0185(10) 0.0293(14) -0.0006(9) 0.0017(10) 0.0000(9)
C7 0.0293(13) 0.0442(17) 0.054(2) -0.0117(15) 0.0113(14) -0.0086(12)
C8 0.0241(13) 0.0469(17) 0.0422(18) -0.0189(14) 0.0095(12) 0.0005(12)
C9 0.0329(13) 0.0192(11) 0.0382(14) -0.0018(10) 0.0101(11) -0.0012(9)
C10 0.0244(11) 0.0198(10) 0.0360(13) -0.0005(10) 0.0056(10) 0.0014(9)
C11 0.0379(15) 0.0199(11) 0.066(2) -0.0001(12) 0.0209(14) 0.0016(10)
C12 0.0216(11) 0.0240(12) 0.0393(14) 0.0023(10) 0.0013(10) 0.0066(9)

loop_
_atom_type_symbol
_atom_type_description
_atom_type_scat_dispersion_real
_atom_type_scat_dispersion_imag
_atom_type_scat_source
C C 0.0033 0.0016 'International Tables Vol C Tables 4.2.6.8 and 6.1.1.4'
H H 0.0000 0.0000 'International Tables Vol C Tables 4.2.6.8 and 6.1.1.4'
N N 0.0061 0.0033 'International Tables Vol C Tables 4.2.6.8 and 6.1.1.4'

loop_
_geom_angle_atom_site_label_1
_geom_angle_atom_site_label_2
_geom_angle_atom_site_label_3
_geom_angle
_geom_angle_site_symmetry_1
_geom_angle_site_symmetry_3
_geom_angle_publ_flag
C4 N1 C7 121.0(2) . . ?
C4 N1 C8 120.9(2) . . ?
C7 N1 C8 118.1(2) . . ?
C2 C1 C6 115.9(2) . . ?
C2 C1 C9 123.1(2) . . ?
C6 C1 C9 120.9(2) . . ?
C3 C2 C1 122.3(2) . . ?
C2 C3 C4 121.0(2) . . ?
N1 C4 C3 121.3(2) . . ?
N1 C4 C5 121.5(2) . . ?
C3 C4 C5 117.2(2) . . ?
C6 C5 C4 120.6(2) . . ?
C5 C6 C1 122.8(2) . . ?
C10 C9 C1 128.7(2) . . ?
C10 C9 C23 116.8(3) . . ?
C1 C9 C23 112.4(3) . . ?
C10 C9 C13 110.6(3) . . ?
C1 C9 C13 118.7(2) . . ?
C23 C9 C13 32.4(2) . . ?
C9 C10 C12 126.4(2) . . ?
C9 C10 C11 120.2(2) . . ?
C12 C10 C11 113.4(2) . . ?
N2 C11 C10 179.0(4) . . ?
N3 C12 C10 178.1(3) . . ?
C15 C13 C14 116.8(4) . . ?
C15 C13 C9 119.7(4) . . ?
C14 C13 C9 123.5(4) . . ?
N4 C14 C13 175.4(6) . . ?
C13 C15 C16 121.4(4) . . ?
C13 C15 C17 120.7(5) . . ?
C16 C15 C17 117.9(5) . . ?
N5 C16 C15 172.9(6) . . ?
N6 C17 C15 176.3(6) . . ?
C25 C23 C24 116.8(4) . . ?
C25 C23 C9 117.8(4) . . ?
C24 C23 C9 125.1(4) . . ?
N15 C24 C23 168.9(6) . . ?
C23 C25 C26 119.4(5) . . ?
C23 C25 C27 122.4(5) . . ?
C26 C25 C27 118.3(5) . . ?
N14 C26 C25 170.1(6) . . ?
N16 C27 C25 170.7(8) . . ?

loop_
_geom_bond_atom_site_label_1
_geom_bond_atom_site_label_2
_geom_bond_distance
_geom_bond_site_symmetry_2
_geom_bond_publ_flag
N1 C4 1.344(3) . ?
N1 C7 1.452(3) . ?
N1 C8 1.458(3) . ?
N2 C11 1.144(4) . ?
N3 C12 1.140(3) . ?
N14 C26 1.157(8) . ?
N15 C24 1.174(8) . ?
N5 C16 1.087(7) . ?
N6 C17 1.120(7) . ?
N16 C27 1.160(10) . ?
N4 C14 1.143(7) . ?
C1 C2 1.416(3) . ?
C1 C6 1.417(3) . ?
C1 C9 1.424(3) . ?
C2 C3 1.359(3) . ?
C3 C4 1.421(3) . ?
C4 C5 1.425(3) . ?
C5 C6 1.355(4) . ?
C9 C10 1.370(3) . ?
C9 C23 1.499(5) . ?
C9 C13 1.545(5) . ?
C10 C12 1.427(3) . ?
C10 C11 1.435(4) . ?
C13 C15 1.363(6) . ?
C13 C14 1.460(7) . ?
C15 C16 1.444(7) . ?
C15 C17 1.452(6) . ?
C23 C25 1.365(7) . ?
C23 C24 1.447(8) . ?
C25 C26 1.424(7) . ?
C25 C27 1.435(7) . ?

loop_
_geom_torsion_atom_site_label_1
_geom_torsion_atom_site_label_2
_geom_torsion_atom_site_label_3
_geom_torsion_atom_site_label_4
_geom_torsion
_geom_torsion_site_symmetry_1
_geom_torsion_site_symmetry_2
_geom_torsion_site_symmetry_3
_geom_torsion_site_symmetry_4
_geom_torsion_publ_flag
C6 C1 C2 C3 -3.2(3) . . . . ?
C9 C1 C2 C3 173.7(3) . . . . ?
C1 C2 C3 C4 0.1(4) . . . . ?
C7 N1 C4 C3 -0.9(4) . . . . ?
C8 N1 C4 C3 177.0(2) . . . . ?
C7 N1 C4 C5 179.2(3) . . . . ?
C8 N1 C4 C5 -2.9(4) . . . . ?
C2 C3 C4 N1 -177.3(2) . . . . ?
C2 C3 C4 C5 2.6(3) . . . . ?
N1 C4 C5 C6 177.7(2) . . . . ?
C3 C4 C5 C6 -2.3(3) . . . . ?
C4 C5 C6 C1 -0.9(4) . . . . ?
C2 C1 C6 C5 3.6(4) . . . . ?
C9 C1 C6 C5 -173.4(2) . . . . ?
C2 C1 C9 C10 -9.3(5) . . . . ?
C6 C1 C9 C10 167.4(3) . . . . ?
C2 C1 C9 C23 153.4(3) . . . . ?
C6 C1 C9 C23 -29.9(4) . . . . ?
C2 C1 C9 C13 -171.2(3) . . . . ?
C6 C1 C9 C13 5.4(4) . . . . ?
C1 C9 C10 C12 -2.9(5) . . . . ?
C23 C9 C10 C12 -165.0(3) . . . . ?
C13 C9 C10 C12 160.2(3) . . . . ?
C1 C9 C10 C11 177.8(3) . . . . ?
C23 C9 C10 C11 15.8(5) . . . . ?
C13 C9 C10 C11 -19.1(4) . . . . ?
C9 C10 C11 N2 33(23) . . . . ?
C12 C10 C11 N2 -146(23) . . . . ?
C9 C10 C12 N3 169(10) . . . . ?
C11 C10 C12 N3 -11(10) . . . . ?
C10 C9 C13 C15 107.8(4) . . . . ?
C1 C9 C13 C15 -87.2(4) . . . . ?
C23 C9 C13 C15 -0.1(4) . . . . ?
C10 C9 C13 C14 -73.8(5) . . . . ?
C1 C9 C13 C14 91.2(5) . . . . ?
C23 C9 C13 C14 178.3(8) . . . . ?
C15 C13 C14 N4 -140(9) . . . . ?
C9 C13 C14 N4 41(9) . . . . ?
C14 C13 C15 C16 -178.0(5) . . . . ?
C9 C13 C15 C16 0.6(7) . . . . ?
C14 C13 C15 C17 4.7(7) . . . . ?
C9 C13 C15 C17 -176.8(4) . . . . ?
C13 C15 C16 N5 146(6) . . . . ?
C17 C15 C16 N5 -36(6) . . . . ?
C13 C15 C17 N6 -110(11) . . . . ?
C16 C15 C17 N6 73(11) . . . . ?
C10 C9 C23 C25 -78.0(5) . . . . ?
C1 C9 C23 C25 117.1(4) . . . . ?
C13 C9 C23 C25 8.5(4) . . . . ?
C10 C9 C23 C24 108.0(6) . . . . ?
C1 C9 C23 C24 -56.9(6) . . . . ?
C13 C9 C23 C24 -165.5(8) . . . . ?
C25 C23 C24 N15 -172(4) . . . . ?
C9 C23 C24 N15 2(4) . . . . ?
C24 C23 C25 C26 175.2(6) . . . . ?
C9 C23 C25 C26 0.6(7) . . . . ?
C24 C23 C25 C27 -4.7(8) . . . . ?
C9 C23 C25 C27 -179.2(5) . . . . ?
C23 C25 C26 N14 -173(4) . . . . ?
C27 C25 C26 N14 7(5) . . . . ?
C23 C25 C27 N16 -149(5) . . . . ?
C26 C25 C27 N16 31(5) . . . . ?
